data_4506553
loop_
_publ_author_name
'Clarke, Heather D.'
'Hickey, Magali B.'
'Moulton, Brian'
'Perman, Jason A.'
'Peterson, Matthew L.'
'Wojtas, \/Lukasz'
'Almarsson, \"Orn'
'Zaworotko, Michael J.'

_publ_section_title
;
 Crystal Engineering of Isostructural Quaternary Multicomponent Crystal
 Forms of Olanzapine
;
_journal_issue 8
_journal_name_full 'Crystal Growth &amp; Design'
_journal_page_first 4194
_journal_paper_doi 10.1021/cg3007052
_journal_volume 12
_journal_year 2012
_chemical_formula_moiety '2(C17 H20 N4 S), C6 H6 N2 O, C5 H10 O2, 4(H2 O) '
_chemical_formula_sum 'C45 H64 N10 O7 S2'
_chemical_formula_weight 921.18
_chemical_name_systematic
;
 ?
;
_space_group_IT_number 14
_symmetry_cell_setting monoclinic
_symmetry_space_group_name_Hall '-P 2ybc'
_symmetry_space_group_name_H-M 'P 1 21/c 1'
_atom_sites_solution_hydrogens geom
_atom_sites_solution_primary direct
_atom_sites_solution_secondary difmap
_audit_creation_method SHELXL-97
_cell_angle_alpha 90.00
_cell_angle_beta 97.396(2)
_cell_angle_gamma 90.00
_cell_formula_units_Z 4
_cell_length_a 14.0961(12)
_cell_length_b 12.5984(10)
_cell_length_c 27.219(2)
_cell_measurement_temperature 100(2)
_cell_volume 4793.6(7)
_computing_cell_refinement 'APEX2 (Bruker, 2010); SAINT (Bruker, 2009)'
_computing_data_collection 'APEX2 (Bruker, 2010)'
_computing_data_reduction 'SAINT (Bruker, 2009);XPREP(Sheldrick,2008)'
_computing_publication_material 'APEX2 (Bruker, 2010)'
_computing_structure_refinement 'SHELXL-97 (Sheldrick, 2008)'
_computing_structure_solution 'SHELXS-97 (Sheldrick, 2008)'
_diffrn_ambient_temperature 100(2)
_diffrn_measured_fraction_theta_full 0.997
_diffrn_measured_fraction_theta_max 0.997
_diffrn_measurement_device_type 'BRUKER SMART APEX CCD'
_diffrn_measurement_method 'omega scans'
_diffrn_radiation_monochromator graphite
_diffrn_radiation_source 'fine-focus sealed tube'
_diffrn_radiation_type MoK\a
_diffrn_radiation_wavelength 0.71073
_diffrn_reflns_av_R_equivalents 0.0882
_diffrn_reflns_av_sigmaI/netI 0.1057
_diffrn_reflns_limit_h_max 16
_diffrn_reflns_limit_h_min -16
_diffrn_reflns_limit_k_max 14
_diffrn_reflns_limit_k_min -15
_diffrn_reflns_limit_l_max 20
_diffrn_reflns_limit_l_min -32
_diffrn_reflns_number 24952
_diffrn_reflns_theta_full 25.04
_diffrn_reflns_theta_max 25.04
_diffrn_reflns_theta_min 1.46
_exptl_absorpt_coefficient_mu 0.171
_exptl_absorpt_correction_T_max 0.9966
_exptl_absorpt_correction_T_min 0.9831
_exptl_absorpt_correction_type multi-scan
_exptl_absorpt_process_details 'SADABS; (Sheldrick, 2003)'
_exptl_crystal_colour colorless
_exptl_crystal_density_diffrn 1.276
_exptl_crystal_density_method 'not measured'
_exptl_crystal_description rod
_exptl_crystal_F_000 1968
_exptl_crystal_size_max 0.10
_exptl_crystal_size_mid 0.03
_exptl_crystal_size_min 0.02
_refine_diff_density_max 0.476
_refine_diff_density_min -0.319
_refine_diff_density_rms 0.070
_refine_ls_extinction_method none
_refine_ls_goodness_of_fit_ref 1.015
_refine_ls_hydrogen_treatment mixed
_refine_ls_matrix_type full
_refine_ls_number_parameters 620
_refine_ls_number_reflns 8457
_refine_ls_number_restraints 16
_refine_ls_restrained_S_all 1.014
_refine_ls_R_factor_all 0.1182
_refine_ls_R_factor_gt 0.0669
_refine_ls_shift/su_max 0.001
_refine_ls_shift/su_mean 0.000
_refine_ls_structure_factor_coef Fsqd
_refine_ls_weighting_details 'calc w=1/[\s^2^(Fo^2^)+(0.0630P)^2^+1.2994P] where P=(Fo^2^+2Fc^2^)/3'
_refine_ls_weighting_scheme calc
_refine_ls_wR_factor_gt 0.1417
_refine_ls_wR_factor_ref 0.1642
_reflns_number_gt 5198
_reflns_number_total 8457
_reflns_threshold_expression >2sigma(I)
_cod_data_source_file cg3007052_si_001.cif
_cod_data_source_block OLANAM
_cod_original_sg_symbol_H-M P21/c
_cod_database_code 4506553

loop_
_symmetry_equiv_pos_as_xyz
'x, y, z'
'-x, y+1/2, -z+1/2'
'-x, -y, -z'
'x, -y-1/2, z-1/2'

loop_
_atom_site_label
_atom_site_type_symbol
_atom_site_fract_x
_atom_site_fract_y
_atom_site_fract_z
_atom_site_U_iso_or_equiv
_atom_site_adp_type
_atom_site_occupancy
_atom_site_symmetry_multiplicity
_atom_site_calc_flag
_atom_site_refinement_flags
S1 S 0.45947(6) 0.43401(7) 0.27261(4) 0.0182(2) Uani 1 1 d .
N1 N 0.4555(2) 0.5699(2) 0.19359(12) 0.0186(7) Uani 1 1 d D
H1 H 0.3952(14) 0.552(3) 0.1899(14) 0.022 Uiso 1 1 d D
N2 N 0.6435(2) 0.6637(2) 0.18701(11) 0.0162(7) Uani 1 1 d .
N3 N 0.7125(2) 0.6999(2) 0.26637(11) 0.0166(7) Uani 1 1 d .
N4 N 0.8410(2) 0.8278(2) 0.33038(11) 0.0184(7) Uani 1 1 d .
C1 C 0.5636(2) 0.4312(3) 0.31421(14) 0.0187(9) Uani 1 1 d .
C2 C 0.6283(2) 0.5008(3) 0.30075(14) 0.0167(8) Uani 1 1 d .
H2 H 0.6900 0.5099 0.3189 0.020 Uiso 1 1 calc R
C3 C 0.5957(2) 0.5599(3) 0.25659(14) 0.0156(8) Uani 1 1 d .
C4 C 0.5053(2) 0.5314(3) 0.23735(14) 0.0165(8) Uani 1 1 d .
C5 C 0.5033(2) 0.5533(3) 0.15145(14) 0.0181(9) Uani 1 1 d .
C6 C 0.5947(2) 0.5973(3) 0.15026(14) 0.0162(8) Uani 1 1 d .
C7 C 0.6486(2) 0.6434(3) 0.23374(14) 0.0163(8) Uani 1 1 d .
C8 C 0.4601(3) 0.4949(3) 0.11135(14) 0.0218(9) Uani 1 1 d .
H8 H 0.3982 0.4656 0.1124 0.026 Uiso 1 1 calc R
C9 C 0.5059(3) 0.4788(3) 0.06992(15) 0.0241(9) Uani 1 1 d .
H9 H 0.4761 0.4378 0.0430 0.029 Uiso 1 1 calc R
C10 C 0.5958(3) 0.5230(3) 0.06797(15) 0.0255(10) Uani 1 1 d .
H10 H 0.6280 0.5122 0.0398 0.031 Uiso 1 1 calc R
C11 C 0.6374(3) 0.5825(3) 0.10732(14) 0.0189(9) Uani 1 1 d .
H11 H 0.6976 0.6148 0.1052 0.023 Uiso 1 1 calc R
C12 C 0.7802(2) 0.7703(3) 0.24675(14) 0.0168(8) Uani 1 1 d .
H12A H 0.7500 0.8402 0.2389 0.020 Uiso 1 1 calc R
H12B H 0.7988 0.7402 0.2158 0.020 Uiso 1 1 calc R
C13 C 0.8684(2) 0.7839(3) 0.28457(14) 0.0195(9) Uani 1 1 d .
H13A H 0.9001 0.7144 0.2914 0.023 Uiso 1 1 calc R
H13B H 0.9143 0.8322 0.2712 0.023 Uiso 1 1 calc R
C14 C 0.7760(2) 0.7534(3) 0.35073(14) 0.0195(9) Uani 1 1 d .
H14A H 0.7580 0.7818 0.3822 0.023 Uiso 1 1 calc R
H14B H 0.8086 0.6845 0.3578 0.023 Uiso 1 1 calc R
C15 C 0.6871(2) 0.7378(3) 0.31375(13) 0.0179(8) Uani 1 1 d .
H15A H 0.6443 0.6857 0.3270 0.021 Uiso 1 1 calc R
H15B H 0.6521 0.8059 0.3087 0.021 Uiso 1 1 calc R
C16 C 0.5720(3) 0.3581(3) 0.35810(15) 0.0265(10) Uani 1 1 d .
H16A H 0.5721 0.2843 0.3467 0.040 Uiso 1 1 calc R
H16B H 0.5177 0.3693 0.3766 0.040 Uiso 1 1 calc R
H16C H 0.6318 0.3728 0.3796 0.040 Uiso 1 1 calc R
C17 C 0.9254(3) 0.8492(3) 0.36633(15) 0.0266(10) Uani 1 1 d .
H17A H 0.9616 0.7833 0.3734 0.040 Uiso 1 1 calc R
H17B H 0.9051 0.8766 0.3970 0.040 Uiso 1 1 calc R
H17C H 0.9659 0.9018 0.3526 0.040 Uiso 1 1 calc R
S21 S 1.04270(6) 0.60449(7) 0.22530(4) 0.0180(2) Uani 1 1 d .
N21 N 1.0478(2) 0.4677(2) 0.30411(11) 0.0163(7) Uani 1 1 d D
H21 H 1.1082(15) 0.489(3) 0.3069(13) 0.020 Uiso 1 1 d D
N22 N 0.85933(19) 0.3781(2) 0.31186(11) 0.0152(7) Uani 1 1 d .
N23 N 0.78834(19) 0.3403(2) 0.23288(11) 0.0157(7) Uani 1 1 d .
N24 N 0.6592(2) 0.2101(2) 0.16985(11) 0.0162(7) Uani 1 1 d .
C21 C 0.9375(2) 0.6087(3) 0.18418(14) 0.0166(8) Uani 1 1 d .
C22 C 0.8725(2) 0.5397(3) 0.19802(14) 0.0161(8) Uani 1 1 d .
H22 H 0.8103 0.5315 0.1804 0.019 Uiso 1 1 calc R
C23 C 0.9059(2) 0.4800(3) 0.24173(13) 0.0133(8) Uani 1 1 d .
C24 C 0.9972(2) 0.5077(3) 0.26058(14) 0.0165(8) Uani 1 1 d .
C25 C 1.0012(2) 0.4864(3) 0.34664(14) 0.0159(8) Uani 1 1 d .
C26 C 0.9096(2) 0.4435(3) 0.34842(14) 0.0165(8) Uani 1 1 d .
C27 C 0.8534(2) 0.3971(3) 0.26482(14) 0.0147(8) Uani 1 1 d .
C28 C 1.0461(3) 0.5441(3) 0.38639(14) 0.0223(9) Uani 1 1 d .
H28 H 1.1078 0.5730 0.3847 0.027 Uiso 1 1 calc R
C29 C 1.0024(3) 0.5603(3) 0.42847(15) 0.0251(10) Uani 1 1 d .
H29 H 1.0340 0.6001 0.4554 0.030 Uiso 1 1 calc R
C30 C 0.9132(3) 0.5185(3) 0.43098(14) 0.0226(9) Uani 1 1 d .
H30 H 0.8826 0.5291 0.4597 0.027 Uiso 1 1 calc R
C31 C 0.8679(3) 0.4608(3) 0.39143(14) 0.0207(9) Uani 1 1 d .
H31 H 0.8064 0.4320 0.3937 0.025 Uiso 1 1 calc R
C32 C 0.7213(2) 0.2701(3) 0.25373(14) 0.0174(8) Uani 1 1 d .
H32A H 0.7026 0.3017 0.2844 0.021 Uiso 1 1 calc R
H32B H 0.7521 0.2007 0.2623 0.021 Uiso 1 1 calc R
C33 C 0.6327(2) 0.2543(3) 0.21577(14) 0.0179(8) Uani 1 1 d .
H33A H 0.5876 0.2058 0.2295 0.021 Uiso 1 1 calc R
H33B H 0.6002 0.3233 0.2088 0.021 Uiso 1 1 calc R
C34 C 0.7230(2) 0.2851(3) 0.14900(14) 0.0195(9) Uani 1 1 d .
H34A H 0.6896 0.3536 0.1420 0.023 Uiso 1 1 calc R
H34B H 0.7404 0.2568 0.1174 0.023 Uiso 1 1 calc R
C35 C 0.8127(2) 0.3023(3) 0.18526(13) 0.0165(8) Uani 1 1 d .
H35A H 0.8485 0.2347 0.1902 0.020 Uiso 1 1 calc R
H35B H 0.8543 0.3549 0.1715 0.020 Uiso 1 1 calc R
C36 C 0.9290(3) 0.6837(3) 0.14134(14) 0.0240(9) Uani 1 1 d .
H36A H 0.8633 0.6828 0.1245 0.036 Uiso 1 1 calc R
H36B H 0.9730 0.6620 0.1181 0.036 Uiso 1 1 calc R
H36C H 0.9453 0.7557 0.1533 0.036 Uiso 1 1 calc R
C37 C 0.5738(3) 0.1872(3) 0.13435(14) 0.0242(9) Uani 1 1 d .
H37A H 0.5328 0.1368 0.1492 0.036 Uiso 1 1 calc R
H37B H 0.5934 0.1564 0.1042 0.036 Uiso 1 1 calc R
H37C H 0.5385 0.2531 0.1261 0.036 Uiso 1 1 calc R
O51 O 0.24989(19) 0.8368(2) 0.48742(10) 0.0299(7) Uani 1 1 d .
O52 O 0.1226(2) 0.8409(3) 0.53000(12) 0.0466(9) Uani 1 1 d .
C51 C 0.1632(3) 0.8711(3) 0.49526(17) 0.0319(10) Uani 1 1 d .
C52 C 0.1243(3) 0.9478(4) 0.45680(19) 0.0465(13) Uani 1 1 d .
H52A H 0.0590 0.9674 0.4620 0.070 Uiso 1 1 calc R
H52B H 0.1234 0.9154 0.4240 0.070 Uiso 1 1 calc R
H52C H 0.1646 1.0114 0.4589 0.070 Uiso 1 1 calc R
C53 C 0.2984(3) 0.7593(3) 0.52145(16) 0.0306(10) Uani 1 1 d .
H53 H 0.2889 0.7762 0.5564 0.037 Uiso 1 1 calc R
C54 C 0.4032(3) 0.7650(3) 0.51495(16) 0.0331(11) Uani 1 1 d .
H54A H 0.4105 0.7538 0.4800 0.050 Uiso 1 1 calc R
H54B H 0.4384 0.7100 0.5352 0.050 Uiso 1 1 calc R
H54C H 0.4285 0.8350 0.5254 0.050 Uiso 1 1 calc R
C55 C 0.2576(3) 0.6490(3) 0.50642(18) 0.0444(13) Uani 1 1 d .
H55A H 0.1890 0.6477 0.5093 0.067 Uiso 1 1 calc R
H55B H 0.2905 0.5951 0.5283 0.067 Uiso 1 1 calc R
H55C H 0.2673 0.6341 0.4721 0.067 Uiso 1 1 calc R
O61 O 0.24243(18) 0.52728(19) 0.29910(10) 0.0202(6) Uani 1 1 d D
H61A H 0.246(3) 0.527(3) 0.2672(7) 0.030 Uiso 1 1 d D
H61B H 0.268(3) 0.583(2) 0.3120(11) 0.030 Uiso 1 1 d D
O62 O 0.25719(16) 0.51527(19) 0.19362(10) 0.0204(6) Uani 1 1 d D
H62A H 0.233(2) 0.562(2) 0.1723(12) 0.031 Uiso 1 1 d D
H62B H 0.223(2) 0.4580(17) 0.1867(13) 0.031 Uiso 1 1 d D
O63 O 0.1876(2) 0.6877(2) 0.13683(11) 0.0303(7) Uani 1 1 d D
H63A H 0.168(3) 0.686(3) 0.1059(7) 0.045 Uiso 1 1 d D
H63B H 0.172(3) 0.746(2) 0.1497(13) 0.045 Uiso 1 1 d D
C41 C 0.3815(3) 0.0968(3) -0.00330(15) 0.0259(10) Uani 1 1 d .
C42 C 0.2914(3) 0.1598(3) -0.00703(15) 0.0258(9) Uani 1 1 d .
C43 C 0.2092(3) 0.1312(3) -0.03723(16) 0.0311(10) Uani 1 1 d .
H43 H 0.2098 0.0724 -0.0591 0.037 Uiso 1 1 calc R
C44 C 0.1257(3) 0.1887(4) -0.03554(17) 0.0366(11) Uani 1 1 d .
H44 H 0.0681 0.1686 -0.0554 0.044 Uiso 1 1 calc R
C45 C 0.1277(4) 0.2726(4) -0.00550(17) 0.0444(13) Uani 1 1 d .
H45 H 0.0698 0.3107 -0.0046 0.053 Uiso 1 1 calc R
N42 N 0.2062(3) 0.3073(3) 0.02375(15) 0.0502(11) Uani 1 1 d .
C46 C 0.2860(3) 0.2482(4) 0.02290(17) 0.0426(12) Uani 1 1 d .
H46 H 0.3419 0.2684 0.0441 0.051 Uiso 1 1 calc R
O41 O 0.4276(2) 0.0809(2) 0.03788(11) 0.0366(8) Uani 1 1 d .
N41 N 0.4052(2) 0.0586(3) -0.04545(13) 0.0288(8) Uani 1 1 d D
H41A H 0.379(3) 0.080(3) -0.0766(9) 0.043 Uiso 1 1 d D
H41B H 0.458(2) 0.016(3) -0.0458(16) 0.043 Uiso 1 1 d D
O64 O 0.6869(2) 0.8603(2) 0.13621(10) 0.0270(7) Uani 1 1 d D
H64A H 0.701(3) 0.905(2) 0.1613(11) 0.041 Uiso 1 1 d D
H64B H 0.678(3) 0.7994(17) 0.1500(13) 0.041 Uiso 1 1 d D

loop_
_atom_site_aniso_label
_atom_site_aniso_U_11
_atom_site_aniso_U_22
_atom_site_aniso_U_33
_atom_site_aniso_U_23
_atom_site_aniso_U_13
_atom_site_aniso_U_12
S1 0.0110(5) 0.0171(5) 0.0265(6) 0.0005(4) 0.0024(4) -0.0021(4)
N1 0.0093(15) 0.0199(17) 0.0256(19) -0.0038(15) -0.0021(15) -0.0002(13)
N2 0.0123(15) 0.0160(17) 0.0193(18) 0.0016(14) -0.0014(14) 0.0024(12)
N3 0.0125(15) 0.0140(16) 0.0236(19) -0.0004(14) 0.0031(14) -0.0037(12)
N4 0.0157(16) 0.0151(17) 0.0230(19) 0.0009(14) -0.0028(14) -0.0022(13)
C1 0.0118(19) 0.022(2) 0.022(2) 0.0009(17) 0.0007(17) 0.0025(15)
C2 0.0121(18) 0.0148(19) 0.022(2) -0.0012(17) -0.0019(16) 0.0032(15)
C3 0.0126(18) 0.014(2) 0.020(2) -0.0022(16) 0.0037(16) 0.0018(14)
C4 0.0155(19) 0.0122(19) 0.021(2) -0.0019(16) 0.0009(17) 0.0030(15)
C5 0.0159(19) 0.016(2) 0.021(2) 0.0054(17) -0.0015(17) 0.0046(15)
C6 0.0148(19) 0.0121(19) 0.021(2) 0.0019(16) -0.0016(17) 0.0027(14)
C7 0.0093(18) 0.0082(18) 0.031(2) -0.0021(17) 0.0008(17) 0.0041(14)
C8 0.020(2) 0.017(2) 0.026(2) 0.0012(18) -0.0075(18) -0.0007(16)
C9 0.029(2) 0.021(2) 0.019(2) -0.0014(18) -0.0066(19) 0.0016(17)
C10 0.024(2) 0.028(2) 0.025(2) 0.0006(19) 0.0033(19) 0.0070(17)
C11 0.0137(19) 0.022(2) 0.021(2) 0.0009(18) 0.0013(17) 0.0004(15)
C12 0.0157(19) 0.0116(19) 0.023(2) -0.0012(16) 0.0006(17) 0.0018(15)
C13 0.0135(19) 0.017(2) 0.028(2) 0.0042(17) 0.0022(17) -0.0025(15)
C14 0.019(2) 0.016(2) 0.023(2) 0.0020(17) 0.0005(17) 0.0005(16)
C15 0.0128(18) 0.016(2) 0.024(2) 0.0027(17) -0.0019(17) -0.0018(15)
C16 0.020(2) 0.027(2) 0.033(2) 0.0085(19) 0.0034(19) -0.0001(17)
C17 0.018(2) 0.027(2) 0.033(3) 0.0009(19) -0.0059(19) -0.0034(17)
S21 0.0112(5) 0.0172(5) 0.0254(6) 0.0024(4) 0.0011(4) -0.0024(4)
N21 0.0070(15) 0.0193(17) 0.0221(18) 0.0005(14) -0.0007(14) -0.0013(12)
N22 0.0117(15) 0.0121(16) 0.0211(19) -0.0004(14) -0.0003(14) 0.0003(12)
N23 0.0110(15) 0.0147(16) 0.0215(18) -0.0032(14) 0.0026(13) -0.0029(12)
N24 0.0140(16) 0.0122(16) 0.0217(18) -0.0011(14) -0.0006(14) 0.0001(12)
C21 0.0125(18) 0.014(2) 0.022(2) -0.0002(17) -0.0003(16) 0.0017(15)
C22 0.0114(18) 0.0131(19) 0.024(2) -0.0027(16) 0.0011(16) 0.0004(14)
C23 0.0074(17) 0.0127(19) 0.019(2) -0.0016(16) 0.0004(15) -0.0013(14)
C24 0.0110(18) 0.017(2) 0.022(2) 0.0009(17) 0.0040(17) 0.0029(15)
C25 0.0126(18) 0.0119(19) 0.023(2) 0.0012(16) 0.0009(17) 0.0028(14)
C26 0.0150(19) 0.0124(19) 0.021(2) -0.0010(16) -0.0013(17) 0.0035(15)
C27 0.0059(17) 0.0140(19) 0.024(2) -0.0035(17) 0.0007(16) 0.0049(14)
C28 0.018(2) 0.021(2) 0.027(2) -0.0034(18) -0.0024(18) -0.0005(16)
C29 0.029(2) 0.022(2) 0.022(2) -0.0071(18) -0.0058(19) -0.0004(17)
C30 0.026(2) 0.022(2) 0.019(2) -0.0042(18) 0.0018(18) 0.0035(17)
C31 0.019(2) 0.015(2) 0.029(2) 0.0020(18) 0.0039(18) 0.0042(15)
C32 0.0148(19) 0.015(2) 0.023(2) 0.0003(17) 0.0052(17) 0.0005(15)
C33 0.0154(19) 0.0112(19) 0.027(2) 0.0017(17) 0.0018(17) -0.0011(15)
C34 0.0166(19) 0.015(2) 0.027(2) 0.0007(17) 0.0031(17) 0.0015(15)
C35 0.0182(19) 0.0126(19) 0.019(2) -0.0027(16) 0.0033(17) -0.0033(15)
C36 0.018(2) 0.025(2) 0.029(2) 0.0030(19) 0.0009(18) -0.0042(16)
C37 0.020(2) 0.020(2) 0.030(2) 0.0016(18) -0.0045(18) -0.0043(16)
O51 0.0274(16) 0.0289(16) 0.0328(17) 0.0072(14) 0.0010(14) 0.0009(12)
O52 0.0331(18) 0.063(2) 0.043(2) 0.0098(18) 0.0036(17) 0.0056(16)
C51 0.025(2) 0.036(3) 0.033(3) -0.002(2) -0.002(2) 0.002(2)
C52 0.030(3) 0.041(3) 0.063(4) 0.010(3) -0.012(2) 0.004(2)
C53 0.027(2) 0.032(2) 0.031(3) 0.010(2) -0.005(2) 0.0047(18)
C54 0.027(2) 0.036(3) 0.037(3) 0.006(2) 0.006(2) 0.0043(19)
C55 0.046(3) 0.036(3) 0.050(3) 0.004(2) 0.002(3) -0.008(2)
O61 0.0146(14) 0.0131(14) 0.0318(17) 0.0000(13) -0.0009(13) -0.0025(10)
O62 0.0118(13) 0.0145(14) 0.0338(18) 0.0014(13) -0.0010(12) -0.0016(10)
O63 0.0410(18) 0.0208(16) 0.0275(17) -0.0037(14) -0.0015(15) 0.0103(13)
C41 0.028(2) 0.032(2) 0.017(2) 0.0028(19) 0.0015(19) -0.0038(18)
C42 0.028(2) 0.030(2) 0.020(2) 0.0027(19) 0.0058(19) 0.0005(18)
C43 0.028(2) 0.025(2) 0.040(3) 0.007(2) 0.002(2) 0.0010(18)
C44 0.036(3) 0.042(3) 0.033(3) 0.016(2) 0.006(2) 0.008(2)
C45 0.047(3) 0.051(3) 0.035(3) 0.011(3) 0.005(2) 0.017(2)
N42 0.053(3) 0.057(3) 0.041(3) -0.008(2) 0.007(2) 0.024(2)
C46 0.042(3) 0.051(3) 0.034(3) -0.006(2) 0.003(2) 0.007(2)
O41 0.0298(17) 0.053(2) 0.0251(17) 0.0010(15) -0.0051(14) 0.0070(14)
N41 0.0217(19) 0.037(2) 0.026(2) 0.0025(18) -0.0029(17) 0.0007(15)
O64 0.0340(16) 0.0209(15) 0.0253(17) 0.0015(13) 0.0006(14) -0.0022(13)

loop_
_atom_type_symbol
_atom_type_description
_atom_type_scat_dispersion_real
_atom_type_scat_dispersion_imag
_atom_type_scat_source
C C 0.0033 0.0016 'International Tables Vol C Tables 4.2.6.8 and 6.1.1.4'
H H 0.0000 0.0000 'International Tables Vol C Tables 4.2.6.8 and 6.1.1.4'
N N 0.0061 0.0033 'International Tables Vol C Tables 4.2.6.8 and 6.1.1.4'
O O 0.0106 0.0060 'International Tables Vol C Tables 4.2.6.8 and 6.1.1.4'
S S 0.1246 0.1234 'International Tables Vol C Tables 4.2.6.8 and 6.1.1.4'

loop_
_geom_angle_atom_site_label_1
_geom_angle_atom_site_label_2
_geom_angle_atom_site_label_3
_geom_angle
C4 S1 C1 91.82(17)
C4 N1 C5 113.6(3)
C4 N1 H1 113(2)
C5 N1 H1 115(3)
C7 N2 C6 122.7(3)
C7 N3 C12 118.9(3)
C7 N3 C15 121.5(3)
C12 N3 C15 111.8(3)
C13 N4 C17 111.0(3)
C13 N4 C14 109.1(3)
C17 N4 C14 110.9(3)
C2 C1 C16 128.9(3)
C2 C1 S1 110.8(3)
C16 C1 S1 120.4(3)
C1 C2 C3 114.1(3)
C1 C2 H2 122.9
C3 C2 H2 122.9
C4 C3 C2 111.5(3)
C4 C3 C7 121.7(3)
C2 C3 C7 126.8(3)
C3 C4 N1 125.6(3)
C3 C4 S1 111.7(3)
N1 C4 S1 122.6(3)
C8 C5 C6 120.1(4)
C8 C5 N1 120.4(3)
C6 C5 N1 119.5(3)
C11 C6 C5 117.5(3)
C11 C6 N2 116.7(3)
C5 C6 N2 125.5(3)
N2 C7 N3 118.8(3)
N2 C7 C3 126.2(3)
N3 C7 C3 114.9(3)
C9 C8 C5 120.9(4)
C9 C8 H8 119.6
C5 C8 H8 119.6
C8 C9 C10 119.7(4)
C8 C9 H9 120.2
C10 C9 H9 120.2
C11 C10 C9 119.2(4)
C11 C10 H10 120.4
C9 C10 H10 120.4
C10 C11 C6 122.6(3)
C10 C11 H11 118.7
C6 C11 H11 118.7
N3 C12 C13 109.8(3)
N3 C12 H12A 109.7
C13 C12 H12A 109.7
N3 C12 H12B 109.7
C13 C12 H12B 109.7
H12A C12 H12B 108.2
N4 C13 C12 109.8(3)
N4 C13 H13A 109.7
C12 C13 H13A 109.7
N4 C13 H13B 109.7
C12 C13 H13B 109.7
H13A C13 H13B 108.2
N4 C14 C15 109.6(3)
N4 C14 H14A 109.8
C15 C14 H14A 109.8
N4 C14 H14B 109.8
C15 C14 H14B 109.8
H14A C14 H14B 108.2
N3 C15 C14 110.6(3)
N3 C15 H15A 109.5
C14 C15 H15A 109.5
N3 C15 H15B 109.5
C14 C15 H15B 109.5
H15A C15 H15B 108.1
C1 C16 H16A 109.5
C1 C16 H16B 109.5
H16A C16 H16B 109.5
C1 C16 H16C 109.5
H16A C16 H16C 109.5
H16B C16 H16C 109.5
N4 C17 H17A 109.5
N4 C17 H17B 109.5
H17A C17 H17B 109.5
N4 C17 H17C 109.5
H17A C17 H17C 109.5
H17B C17 H17C 109.5
C24 S21 C21 91.87(17)
C24 N21 C25 113.1(3)
C24 N21 H21 110(2)
C25 N21 H21 115(2)
C27 N22 C26 123.6(3)
C27 N23 C32 118.7(3)
C27 N23 C35 121.0(3)
C32 N23 C35 112.5(3)
C33 N24 C34 108.8(3)
C33 N24 C37 111.0(3)
C34 N24 C37 111.2(3)
C22 C21 C36 129.5(3)
C22 C21 S21 110.7(3)
C36 C21 S21 119.8(3)
C21 C22 C23 114.0(3)
C21 C22 H22 123.0
C23 C22 H22 123.0
C24 C23 C22 111.6(3)
C24 C23 C27 121.5(3)
C22 C23 C27 126.8(3)
C23 C24 N21 125.4(3)
C23 C24 S21 111.8(3)
N21 C24 S21 122.8(3)
C28 C25 C26 120.2(3)
C28 C25 N21 120.7(3)
C26 C25 N21 119.1(3)
C31 C26 C25 117.2(3)
C31 C26 N22 117.2(3)
C25 C26 N22 125.5(3)
N22 C27 N23 118.7(3)
N22 C27 C23 125.7(3)
N23 C27 C23 115.5(3)
C29 C28 C25 121.1(4)
C29 C28 H28 119.4
C25 C28 H28 119.4
C30 C29 C28 119.5(4)
C30 C29 H29 120.3
C28 C29 H29 120.3
C29 C30 C31 119.7(4)
C29 C30 H30 120.1
C31 C30 H30 120.1
C30 C31 C26 122.3(4)
C30 C31 H31 118.9
C26 C31 H31 118.9
N23 C32 C33 109.2(3)
N23 C32 H32A 109.8
C33 C32 H32A 109.8
N23 C32 H32B 109.8
C33 C32 H32B 109.8
H32A C32 H32B 108.3
N24 C33 C32 110.6(3)
N24 C33 H33A 109.5
C32 C33 H33A 109.5
N24 C33 H33B 109.5
C32 C33 H33B 109.5
H33A C33 H33B 108.1
N24 C34 C35 109.9(3)
N24 C34 H34A 109.7
C35 C34 H34A 109.7
N24 C34 H34B 109.7
C35 C34 H34B 109.7
H34A C34 H34B 108.2
N23 C35 C34 110.6(3)
N23 C35 H35A 109.5
C34 C35 H35A 109.5
N23 C35 H35B 109.5
C34 C35 H35B 109.5
H35A C35 H35B 108.1
C21 C36 H36A 109.5
C21 C36 H36B 109.5
H36A C36 H36B 109.5
C21 C36 H36C 109.5
H36A C36 H36C 109.5
H36B C36 H36C 109.5
N24 C37 H37A 109.5
N24 C37 H37B 109.5
H37A C37 H37B 109.5
N24 C37 H37C 109.5
H37A C37 H37C 109.5
H37B C37 H37C 109.5
C51 O51 C53 118.6(3)
O52 C51 O51 123.3(4)
O52 C51 C52 125.5(4)
O51 C51 C52 111.2(4)
C51 C52 H52A 109.5
C51 C52 H52B 109.5
H52A C52 H52B 109.5
C51 C52 H52C 109.5
H52A C52 H52C 109.5
H52B C52 H52C 109.5
O51 C53 C54 106.3(3)
O51 C53 C55 107.9(3)
C54 C53 C55 110.4(4)
O51 C53 H53 110.7
C54 C53 H53 110.7
C55 C53 H53 110.7
C53 C54 H54A 109.5
C53 C54 H54B 109.5
H54A C54 H54B 109.5
C53 C54 H54C 109.5
H54A C54 H54C 109.5
H54B C54 H54C 109.5
C53 C55 H55A 109.5
C53 C55 H55B 109.5
H55A C55 H55B 109.5
C53 C55 H55C 109.5
H55A C55 H55C 109.5
H55B C55 H55C 109.5
H61A O61 H61B 110(3)
H62A O62 H62B 105(2)
H63A O63 H63B 111(3)
O41 C41 N41 124.3(4)
O41 C41 C42 119.4(4)
N41 C41 C42 116.2(4)
C43 C42 C46 117.1(4)
C43 C42 C41 123.0(4)
C46 C42 C41 119.9(4)
C42 C43 C44 119.6(4)
C42 C43 H43 120.2
C44 C43 H43 120.2
C45 C44 C43 118.8(4)
C45 C44 H44 120.6
C43 C44 H44 120.6
C44 C45 N42 124.7(5)
C44 C45 H45 117.7
N42 C45 H45 117.7
C45 N42 C46 115.6(4)
N42 C46 C42 124.1(4)
N42 C46 H46 118.0
C42 C46 H46 118.0
C41 N41 H41A 125(3)
C41 N41 H41B 121(3)
H41A N41 H41B 113(4)
H64A O64 H64B 105(2)

loop_
_geom_bond_atom_site_label_1
_geom_bond_atom_site_label_2
_geom_bond_distance
S1 C4 1.733(4)
S1 C1 1.735(4)
N1 C4 1.390(4)
N1 C5 1.419(5)
N1 H1 0.873(18)
N2 C7 1.290(5)
N2 C6 1.413(4)
N3 C7 1.379(4)
N3 C12 1.454(4)
N3 C15 1.463(4)
N4 C13 1.461(5)
N4 C17 1.465(4)
N4 C14 1.467(4)
C1 C2 1.349(5)
C1 C16 1.501(5)
C2 C3 1.438(5)
C2 H2 0.9500
C3 C4 1.363(5)
C3 C7 1.472(5)
C5 C8 1.391(5)
C5 C6 1.407(5)
C6 C11 1.394(5)
C8 C9 1.385(5)
C8 H8 0.9500
C9 C10 1.392(5)
C9 H9 0.9500
C10 C11 1.375(5)
C10 H10 0.9500
C11 H11 0.9500
C12 C13 1.518(5)
C12 H12A 0.9900
C12 H12B 0.9900
C13 H13A 0.9900
C13 H13B 0.9900
C14 C15 1.517(4)
C14 H14A 0.9900
C14 H14B 0.9900
C15 H15A 0.9900
C15 H15B 0.9900
C16 H16A 0.9800
C16 H16B 0.9800
C16 H16C 0.9800
C17 H17A 0.9800
C17 H17B 0.9800
C17 H17C 0.9800
S21 C24 1.726(4)
S21 C21 1.740(3)
N21 C24 1.396(4)
N21 C25 1.422(5)
N21 H21 0.888(18)
N22 C27 1.295(4)
N22 C26 1.410(4)
N23 C27 1.380(4)
N23 C32 1.461(4)
N23 C35 1.464(4)
N24 C33 1.461(5)
N24 C34 1.468(4)
N24 C37 1.472(4)
C21 C22 1.351(5)
C21 C36 1.494(5)
C22 C23 1.435(5)
C22 H22 0.9500
C23 C24 1.369(5)
C23 C27 1.467(5)
C25 C28 1.387(5)
C25 C26 1.407(5)
C26 C31 1.393(5)
C28 C29 1.383(5)
C28 H28 0.9500
C29 C30 1.374(5)
C29 H29 0.9500
C30 C31 1.385(5)
C30 H30 0.9500
C31 H31 0.9500
C32 C33 1.527(5)
C32 H32A 0.9900
C32 H32B 0.9900
C33 H33A 0.9900
C33 H33B 0.9900
C34 C35 1.516(5)
C34 H34A 0.9900
C34 H34B 0.9900
C35 H35A 0.9900
C35 H35B 0.9900
C36 H36A 0.9800
C36 H36B 0.9800
C36 H36C 0.9800
C37 H37A 0.9800
C37 H37B 0.9800
C37 H37C 0.9800
O51 C51 1.339(5)
O51 C53 1.454(4)
O52 C51 1.227(5)
C51 C52 1.477(6)
C52 H52A 0.9800
C52 H52B 0.9800
C52 H52C 0.9800
C53 C54 1.511(5)
C53 C55 1.539(5)
C53 H53 1.0000
C54 H54A 0.9800
C54 H54B 0.9800
C54 H54C 0.9800
C55 H55A 0.9800
C55 H55B 0.9800
C55 H55C 0.9800
O61 H61A 0.877(17)
O61 H61B 0.840(17)
O62 H62A 0.869(18)
O62 H62B 0.873(17)
O63 H63A 0.852(18)
O63 H63B 0.856(18)
C41 O41 1.238(4)
C41 N41 1.326(5)
C41 C42 1.490(5)
C42 C43 1.379(5)
C42 C46 1.387(6)
C43 C44 1.389(6)
C43 H43 0.9500
C44 C45 1.335(6)
C44 H44 0.9500
C45 N42 1.350(6)
C45 H45 0.9500
N42 C46 1.352(5)
C46 H46 0.9500
N41 H41A 0.922(19)
N41 H41B 0.915(19)
O64 H64A 0.883(18)
O64 H64B 0.872(18)

loop_
_geom_hbond_atom_site_label_D
_geom_hbond_atom_site_label_H
_geom_hbond_atom_site_label_A
_geom_hbond_distance_DH
_geom_hbond_distance_HA
_geom_hbond_distance_DA
_geom_hbond_angle_DHA
_geom_hbond_site_symmetry_A
N1 H1 O62 0.873(18) 2.01(2) 2.878(4) 170(4) .
N21 H21 O61 0.888(18) 1.99(2) 2.865(4) 168(3) 1_655
O61 H61A O62 0.877(17) 2.034(18) 2.909(4) 175(4) .
O61 H61B N24 0.840(17) 1.94(2) 2.764(4) 168(3) 2_655
O62 H62A O63 0.869(18) 1.916(18) 2.771(4) 168(3) .
O62 H62B N4 0.873(17) 1.901(18) 2.772(4) 175(4) 2_645
O63 H63A O52 0.852(18) 2.110(18) 2.956(4) 172(4) 4_575
O63 H63B N22 0.856(18) 2.043(18) 2.896(4) 173(4) 2_655
N41 H41A O64 0.922(19) 1.91(2) 2.829(4) 172(4) 3_665
N41 H41B O41 0.915(19) 2.02(2) 2.926(4) 173(4) 3_655
O64 H64A O61 0.883(18) 1.99(2) 2.840(4) 160(4) 2_655
O64 H64B N2 0.872(18) 2.07(2) 2.939(4) 173(4) .

loop_
_geom_torsion_atom_site_label_1
_geom_torsion_atom_site_label_2
_geom_torsion_atom_site_label_3
_geom_torsion_atom_site_label_4
_geom_torsion
C4 S1 C1 C2 -0.5(3)
C4 S1 C1 C16 179.3(3)
C16 C1 C2 C3 -179.0(4)
S1 C1 C2 C3 0.7(4)
C1 C2 C3 C4 -0.6(5)
C1 C2 C3 C7 178.0(3)
C2 C3 C4 N1 -176.6(3)
C7 C3 C4 N1 4.8(6)
C2 C3 C4 S1 0.3(4)
C7 C3 C4 S1 -178.4(3)
C5 N1 C4 C3 57.3(5)
C5 N1 C4 S1 -119.2(3)
C1 S1 C4 C3 0.1(3)
C1 S1 C4 N1 177.0(3)
C4 N1 C5 C8 121.1(3)
C4 N1 C5 C6 -59.6(4)
C8 C5 C6 C11 1.8(5)
N1 C5 C6 C11 -177.5(3)
C8 C5 C6 N2 175.6(3)
N1 C5 C6 N2 -3.7(5)
C7 N2 C6 C11 -140.7(3)
C7 N2 C6 C5 45.5(5)
C6 N2 C7 N3 167.4(3)
C6 N2 C7 C3 -9.0(5)
C12 N3 C7 N2 -7.8(5)
C15 N3 C7 N2 139.0(3)
C12 N3 C7 C3 169.0(3)
C15 N3 C7 C3 -44.2(4)
C4 C3 C7 N2 -34.2(5)
C2 C3 C7 N2 147.4(4)
C4 C3 C7 N3 149.3(3)
C2 C3 C7 N3 -29.2(5)
C6 C5 C8 C9 0.3(5)
N1 C5 C8 C9 179.6(3)
C5 C8 C9 C10 -1.0(6)
C8 C9 C10 C11 -0.3(6)
C9 C10 C11 C6 2.5(6)
C5 C6 C11 C10 -3.2(5)
N2 C6 C11 C10 -177.6(3)
C7 N3 C12 C13 -154.2(3)
C15 N3 C12 C13 56.0(4)
C17 N4 C13 C12 -175.9(3)
C14 N4 C13 C12 61.6(3)
N3 C12 C13 N4 -59.0(4)
C13 N4 C14 C15 -60.5(4)
C17 N4 C14 C15 176.9(3)
C7 N3 C15 C14 155.6(3)
C12 N3 C15 C14 -55.5(4)
N4 C14 C15 N3 57.2(4)
C24 S21 C21 C22 0.5(3)
C24 S21 C21 C36 179.5(3)
C36 C21 C22 C23 -179.8(4)
S21 C21 C22 C23 -1.0(4)
C21 C22 C23 C24 1.0(4)
C21 C22 C23 C27 -177.9(3)
C22 C23 C24 N21 176.7(3)
C27 C23 C24 N21 -4.3(6)
C22 C23 C24 S21 -0.6(4)
C27 C23 C24 S21 178.4(3)
C25 N21 C24 C23 -58.7(5)
C25 N21 C24 S21 118.4(3)
C21 S21 C24 C23 0.0(3)
C21 S21 C24 N21 -177.3(3)
C24 N21 C25 C28 -120.8(3)
C24 N21 C25 C26 60.7(4)
C28 C25 C26 C31 -0.6(5)
N21 C25 C26 C31 177.9(3)
C28 C25 C26 N22 -175.8(3)
N21 C25 C26 N22 2.7(5)
C27 N22 C26 C31 140.2(3)
C27 N22 C26 C25 -44.6(5)
C26 N22 C27 N23 -167.9(3)
C26 N22 C27 C23 7.7(5)
C32 N23 C27 N22 7.0(5)
C35 N23 C27 N22 -139.9(3)
C32 N23 C27 C23 -169.1(3)
C35 N23 C27 C23 44.0(4)
C24 C23 C27 N22 35.1(5)
C22 C23 C27 N22 -146.1(4)
C24 C23 C27 N23 -149.1(3)
C22 C23 C27 N23 29.6(5)
C26 C25 C28 C29 0.3(5)
N21 C25 C28 C29 -178.2(3)
C25 C28 C29 C30 0.1(6)
C28 C29 C30 C31 -0.1(6)
C29 C30 C31 C26 -0.3(5)
C25 C26 C31 C30 0.7(5)
N22 C26 C31 C30 176.2(3)
C27 N23 C32 C33 155.6(3)
C35 N23 C32 C33 -54.8(4)
C34 N24 C33 C32 -61.5(3)
C37 N24 C33 C32 175.8(3)
N23 C32 C33 N24 58.1(4)
C33 N24 C34 C35 60.6(3)
C37 N24 C34 C35 -176.8(3)
C27 N23 C35 C34 -156.2(3)
C32 N23 C35 C34 55.0(4)
N24 C34 C35 N23 -57.2(4)
C53 O51 C51 O52 0.4(6)
C53 O51 C51 C52 -179.1(3)
C51 O51 C53 C54 -160.6(3)
C51 O51 C53 C55 80.9(4)
O41 C41 C42 C43 -136.8(4)
N41 C41 C42 C43 41.4(6)
O41 C41 C42 C46 39.2(6)
N41 C41 C42 C46 -142.6(4)
C46 C42 C43 C44 -1.7(6)
C41 C42 C43 C44 174.4(4)
C42 C43 C44 C45 1.8(6)
C43 C44 C45 N42 0.5(7)
C44 C45 N42 C46 -2.7(7)
C45 N42 C46 C42 2.7(7)
C43 C42 C46 N42 -0.6(7)
C41 C42 C46 N42 -176.9(4)

loop_
_cod_related_entry_id
_cod_related_entry_database
_cod_related_entry_code
1 ChemSpider 30652466
